data_4085470
loop_
_publ_author_name
'Protchenko, Andrey V.'
'Blake, Matthew P.'
'Schwarz, Andrew D.'
'Jones, Cameron'
'Mountford, Philip'
'Aldridge, Simon'

_publ_section_title
;
 Reactivity of Boryl- and Silyl-Substituted Carbenoids toward Alkynes:
 Insertion and Cycloaddition Chemistry
;
_journal_issue 11
_journal_name_full Organometallics
_journal_page_first 2126
_journal_paper_doi 10.1021/om501252m
_journal_volume 34
_journal_year 2015
_chemical_formula_moiety 'C54.25 H79.38 B1 N3 Si1 Sn1'
_chemical_formula_sum 'C54.25 H79.38 B N3 Si Sn'
_chemical_formula_weight 931.21
_chemical_name_systematic
;
Sn(C(Ph)C(H)B(L))(N(SiMe3)(Dipp))
;
_space_group_IT_number 2
_symmetry_cell_setting triclinic
_symmetry_space_group_name_Hall '-P 1'
_symmetry_space_group_name_H-M 'P -1'
_atom_sites_solution_hydrogens difmap
_atom_sites_solution_primary other
_atom_sites_solution_secondary difmap
_audit_creation_date 13-01-21
_audit_creation_method CRYSTALS_ver_14.40
_cell_angle_alpha 81.690(3)
_cell_angle_beta 76.404(3)
_cell_angle_gamma 77.944(3)
_cell_formula_units_Z 2
_cell_length_a 9.4466(3)
_cell_length_b 16.5433(6)
_cell_length_c 18.3415(6)
_cell_measurement_reflns_used 22456
_cell_measurement_temperature 150
_cell_measurement_theta_max 76
_cell_measurement_theta_min 4
_cell_volume 2710.83(16)
_computing_cell_refinement 'CrysAlis, (Oxford Diffraction, 2002)'
_computing_data_collection 'SuperNova, (Oxford Diffraction, 2010)'
_computing_data_reduction 'CrysAlis, (Oxford Diffraction, 2002)'
_computing_molecular_graphics 'CAMERON (Watkin et al., 1996)'
_computing_publication_material 'CRYSTALS (Betteridge et al., 2003)'
_computing_structure_refinement 'CRYSTALS (Betteridge et al., 2003)'
_computing_structure_solution 'Superflip (Palatinus & Chapuis, 2007)'
_diffrn_ambient_temperature 150
_diffrn_measured_fraction_theta_full 0.995
_diffrn_measured_fraction_theta_max 0.985
_diffrn_measurement_device Area
_diffrn_measurement_device_type 'Oxford Diffraction SuperNova'
_diffrn_measurement_method \w
_diffrn_radiation_monochromator graphite
_diffrn_radiation_type 'Cu K\a'
_diffrn_radiation_wavelength 1.54184
_diffrn_reflns_av_R_equivalents 0.025
_diffrn_reflns_limit_h_max 11
_diffrn_reflns_limit_h_min -8
_diffrn_reflns_limit_k_max 20
_diffrn_reflns_limit_k_min -20
_diffrn_reflns_limit_l_max 23
_diffrn_reflns_limit_l_min -22
_diffrn_reflns_number 33943
_diffrn_reflns_theta_full 74.243
_diffrn_reflns_theta_max 76.539
_diffrn_reflns_theta_min 3.518
_diffrn_standards_number 0
_exptl_absorpt_coefficient_mu 4.210
_exptl_absorpt_correction_T_max 0.66
_exptl_absorpt_correction_T_min 0.66
_exptl_absorpt_correction_type multi-scan
_exptl_absorpt_process_details 'CrysAlis, (Oxford Diffraction, 2002)'
_exptl_crystal_colour green
_exptl_crystal_density_diffrn 1.141
_exptl_crystal_density_method 'not measured'
_exptl_crystal_description block
_exptl_crystal_F_000 989.750
_exptl_crystal_size_max 0.100
_exptl_crystal_size_mid 0.100
_exptl_crystal_size_min 0.100
_refine_diff_density_max 0.56
_refine_diff_density_min -0.48
_refine_ls_extinction_method None
_refine_ls_goodness_of_fit_ref 1.1758
_refine_ls_hydrogen_treatment constr
_refine_ls_matrix_type full
_refine_ls_number_parameters 631
_refine_ls_number_reflns 10441
_refine_ls_number_restraints 109
_refine_ls_R_factor_all 0.0288
_refine_ls_R_factor_gt 0.0272
_refine_ls_shift/su_max 0.0074388
_refine_ls_shift/su_mean 0.0001848
_refine_ls_structure_factor_coef F
_refine_ls_weighting_details
;
 Method, part 1, Chebychev polynomial, (Watkin, 1994, Prince, 1982) 
 [weight] = 1.0/[A~0~*T~0~(x)+A~1~*T~1~(x) ... +A~n-1~]*T~n-1~(x)] 
 where A~i~ are the Chebychev coefficients listed below and x= Fcalc/Fmax 
 Method = Robust Weighting (Prince, 1982) 
 W = [weight] * [1-(deltaF/6*sigmaF)^2^]^2^ 
 A~i~ are: 
 7.33 -11.7 3.76 
;
_refine_ls_weighting_scheme calc
_refine_ls_wR_factor_all 0.0053
_refine_ls_wR_factor_gt 0.0052
_refine_ls_wR_factor_ref 0.0052
_reflns_limit_h_max 11
_reflns_limit_h_min -11
_reflns_limit_k_max 20
_reflns_limit_k_min -20
_reflns_limit_l_max 23
_reflns_limit_l_min 0
_reflns_number_gt 10662
_reflns_number_total 11214
_reflns_threshold_expression I>2.0\s(I)
_oxford_diffrn_Wilson_B_factor 1.93
_oxford_diffrn_Wilson_scale 0.18
_oxford_refine_ls_r_factor_ref 0.0265
_oxford_refine_ls_scale 4.0909(9)
_oxford_reflns_number_all 11171
_oxford_reflns_threshold_expression_ref I>3.0\s(I)
_oxford_structure_analysis_title 'ADS_322 in P1'
_cod_data_source_file om501252m_si_002.cif
_cod_data_source_block 6
_cod_depositor_comments
;
The following automatic conversions were performed:

'_atom_sites_solution_primary' value 'Other' changed to 'other'
according to
/usr/data/users/saulius/crontab/automatic-downloads/rss-feeds/ACS/lib/dictionaries/cif_core.dic
dictionary named 'cif_core.dic' version 2.4.2 from 2011-04-26.

Automatic conversion script
Id: cif_fix_values 3008 2015-01-20 13:52:24Z robertas 

 Adding full bibliography for 4085469--4085474.cif.
;
_cod_original_sg_symbol_H-M 'P -1 '
_cod_original_formula_sum 'C54.25 H79.38 B1 N3 Si1 Sn1'
_cod_database_code 4085470

loop_
_symmetry_equiv_pos_as_xyz
x,y,z
-x,-y,-z

loop_
_atom_site_label
_atom_site_type_symbol
_atom_site_fract_x
_atom_site_fract_y
_atom_site_fract_z
_atom_site_U_iso_or_equiv
_atom_site_occupancy
_atom_site_adp_type
_atom_site_refinement_flags_posn
_atom_site_refinement_flags_adp
_atom_site_disorder_assembly
_atom_site_disorder_group
Sn1 Sn 0.391668(5) 0.729113(3) 0.732215(3) 0.0231 1.0000 Uani . . . .
N1 N 0.57059(6) 0.52801(3) 0.84915(3) 0.0243 1.0000 Uani . . . .
N2 N 0.71003(6) 0.42338(3) 0.78253(3) 0.0276 1.0000 Uani . . . .
N3 N 0.46309(6) 0.82076(3) 0.64817(3) 0.0263 1.0000 Uani . . . .
B1 B 0.61017(7) 0.50130(4) 0.77482(4) 0.0244 1.0000 Uani . . . .
Si1 Si 0.598451(19) 0.816671(10) 0.564391(10) 0.0285 1.0000 Uani . . . .
C1 C 0.64458(7) 0.46863(4) 0.89682(4) 0.0292 1.0000 Uani . . . .
C2 C 0.72715(7) 0.40683(4) 0.85722(4) 0.0315 1.0000 Uani . . . .
C3 C 0.46887(7) 0.59742(4) 0.88062(3) 0.0254 1.0000 Uani . . . .
C4 C 0.31611(7) 0.59706(4) 0.89554(3) 0.0290 1.0000 Uani . . . .
C5 C 0.22149(8) 0.66216(5) 0.93238(4) 0.0380 1.0000 Uani . . . .
C6 C 0.27545(9) 0.72503(5) 0.95219(4) 0.0413 1.0000 Uani . . . .
C7 C 0.42519(9) 0.72566(4) 0.93610(4) 0.0379 1.0000 Uani . . . .
C8 C 0.52608(7) 0.66228(4) 0.89903(3) 0.0299 1.0000 Uani . . . .
C9 C 0.25617(7) 0.52778(4) 0.87310(4) 0.0337 1.0000 Uani . . . .
C10 C 0.25623(12) 0.45357(6) 0.93303(5) 0.0552 1.0000 Uani . . . .
C11 C 0.10185(9) 0.55678(7) 0.85566(6) 0.0565 1.0000 Uani . . . .
C12 C 0.69137(8) 0.66344(4) 0.87759(4) 0.0349 1.0000 Uani . . . .
C13 C 0.74022(10) 0.71948(5) 0.92304(5) 0.0489 1.0000 Uani . . . .
C14 C 0.73952(8) 0.68860(5) 0.79278(5) 0.0405 1.0000 Uani . . . .
C15 C 0.78360(7) 0.36390(4) 0.73008(3) 0.0298 1.0000 Uani . . . .
C16 C 0.91925(8) 0.37445(5) 0.68282(4) 0.0384 1.0000 Uani . . . .
C17 C 0.99114(9) 0.31356(5) 0.63456(4) 0.0493 1.0000 Uani . . . .
C18 C 0.93277(10) 0.24456(5) 0.63400(5) 0.0530 1.0000 Uani . . . .
C19 C 0.79950(11) 0.23477(5) 0.68075(5) 0.0510 1.0000 Uani . . . .
C20 C 0.72038(9) 0.29435(4) 0.72978(4) 0.0405 1.0000 Uani . . . .
C21 C 0.98658(9) 0.45048(6) 0.68240(6) 0.0547 1.0000 Uani . U . .
C22 C 0.97343(14) 0.50885(9) 0.61222(9) 0.0945 1.0000 Uani . U . .
C23 C 1.14588(11) 0.42752(8) 0.69177(7) 0.0704 1.0000 Uani . U . .
C24 C 0.57215(10) 0.28306(5) 0.77893(6) 0.0568 1.0000 Uani . U . .
C25 C 0.58765(14) 0.21363(7) 0.84254(6) 0.0712 1.0000 Uani . U . .
C26 C 0.46984(12) 0.26380(7) 0.73070(7) 0.0712 1.0000 Uani . U . .
C27 C 0.55673(7) 0.53698(3) 0.70084(3) 0.0249 1.0000 Uani . . . .
C28 C 0.48352(6) 0.61144(3) 0.67550(3) 0.0243 1.0000 Uani . . . .
C29 C 0.43597(7) 0.61767(3) 0.60275(3) 0.0258 1.0000 Uani . . . .
C30 C 0.53502(8) 0.59385(4) 0.53657(4) 0.0311 1.0000 Uani . . . .
C31 C 0.48625(9) 0.59856(4) 0.47004(4) 0.0379 1.0000 Uani . . . .
C32 C 0.33879(9) 0.62763(4) 0.46790(4) 0.0407 1.0000 Uani . . . .
C33 C 0.23912(9) 0.65129(4) 0.53248(4) 0.0381 1.0000 Uani . . . .
C34 C 0.28780(7) 0.64624(4) 0.59971(4) 0.0317 1.0000 Uani . . . .
C35 C 0.37040(7) 0.90055(4) 0.66106(4) 0.0280 1.0000 Uani . . . .
C36 C 0.23047(7) 0.92105(4) 0.64084(4) 0.0323 1.0000 Uani . . . .
C37 C 0.14368(9) 0.99928(4) 0.65363(5) 0.0414 1.0000 Uani . . . .
C38 C 0.19251(9) 1.05737(4) 0.68354(5) 0.0439 1.0000 Uani . . . .
C39 C 0.32814(8) 1.03687(4) 0.70441(4) 0.0389 1.0000 Uani . . . .
C40 C 0.41816(7) 0.95949(4) 0.69437(4) 0.0322 1.0000 Uani . . . .
C41 C 0.55946(8) 0.93861(4) 0.72490(4) 0.0361 1.0000 Uani . . . .
C42 C 0.64812(10) 1.00933(5) 0.70817(6) 0.0500 1.0000 Uani . . . .
C43 C 0.51973(10) 0.91556(5) 0.80999(5) 0.0496 1.0000 Uani . . . .
C44 C 0.16952(8) 0.86043(4) 0.60681(4) 0.0360 1.0000 Uani . . . .
C45 C 0.04009(8) 0.82855(5) 0.66347(5) 0.0470 1.0000 Uani . . . .
C46 C 0.12024(11) 0.89746(5) 0.53341(5) 0.0531 1.0000 Uani . . . .
C47 C 0.68149(9) 0.91311(5) 0.54020(4) 0.0430 1.0000 Uani . . . .
C48 C 0.52274(9) 0.80942(5) 0.48086(4) 0.0396 1.0000 Uani . . . .
C49 C 0.75072(8) 0.72767(4) 0.57800(4) 0.0350 1.0000 Uani . . . .
C50 C -0.0370(3) 0.89309(13) 0.87043(16) 0.0552 0.5000 Uani D U 1 1
C51 C 0.0639(2) 0.94959(13) 0.87905(12) 0.0556 0.5000 Uani D U 1 1
C52 C -0.0131(3) 1.04107(12) 0.87413(14) 0.0540 0.5000 Uani D U 1 1
C53 C 0.0765(3) 1.10066(12) 0.88931(12) 0.0505 0.5000 Uani D U 1 1
C54 C 0.0161(2) 1.19270(12) 0.87239(11) 0.0504 0.5000 Uani D U 1 1
C55 C 0.0974(2) 1.24802(13) 0.90022(12) 0.0485 0.5000 Uani D U 1 1
H11 H 0.6352 0.4727 0.9482 0.0363 1.0000 Uiso R . . .
H21 H 0.7883 0.3602 0.8758 0.0383 1.0000 Uiso R . . .
H51 H 0.1174 0.6626 0.9436 0.0462 1.0000 Uiso R . . .
H61 H 0.2107 0.7685 0.9772 0.0503 1.0000 Uiso R . . .
H71 H 0.4603 0.7695 0.9500 0.0461 1.0000 Uiso R . . .
H91 H 0.3252 0.5092 0.8271 0.0410 1.0000 Uiso R . . .
H103 H 0.2218 0.4097 0.9165 0.0869 1.0000 Uiso R . . .
H101 H 0.1873 0.4712 0.9785 0.0868 1.0000 Uiso R . . .
H102 H 0.3565 0.4330 0.9421 0.0869 1.0000 Uiso R . . .
H111 H 0.0754 0.5118 0.8370 0.0859 1.0000 Uiso R . . .
H112 H 0.0313 0.5725 0.9017 0.0861 1.0000 Uiso R . . .
H113 H 0.1033 0.6048 0.8182 0.0860 1.0000 Uiso R . . .
H121 H 0.7445 0.6070 0.8883 0.0418 1.0000 Uiso R . . .
H132 H 0.8478 0.7122 0.9096 0.0750 1.0000 Uiso R . . .
H131 H 0.7078 0.7034 0.9763 0.0749 1.0000 Uiso R . . .
H133 H 0.6968 0.7766 0.9100 0.0742 1.0000 Uiso R . . .
H143 H 0.8460 0.6871 0.7790 0.0618 1.0000 Uiso R . . .
H141 H 0.6875 0.7450 0.7816 0.0618 1.0000 Uiso R . . .
H142 H 0.7131 0.6515 0.7637 0.0620 1.0000 Uiso R . . .
H171 H 1.0829 0.3196 0.6017 0.0601 1.0000 Uiso R . . .
H181 H 0.9847 0.2032 0.6015 0.0641 1.0000 Uiso R . . .
H191 H 0.7570 0.1866 0.6811 0.0613 1.0000 Uiso R . . .
H211 H 0.9249 0.4799 0.7258 0.0697 1.0000 Uiso R . . .
H222 H 1.0072 0.5597 0.6162 0.1391 1.0000 Uiso R . . .
H221 H 1.0371 0.4795 0.5705 0.1388 1.0000 Uiso R . . .
H223 H 0.8701 0.5208 0.6081 0.1393 1.0000 Uiso R . . .
H233 H 1.1820 0.4777 0.6937 0.1049 1.0000 Uiso R . . .
H231 H 1.1494 0.3907 0.7373 0.1050 1.0000 Uiso R . . .
H232 H 1.2038 0.3987 0.6490 0.1051 1.0000 Uiso R . . .
H241 H 0.5246 0.3346 0.8014 0.0704 1.0000 Uiso R . . .
H251 H 0.4911 0.2093 0.8715 0.1070 1.0000 Uiso R . . .
H253 H 0.6479 0.2271 0.8737 0.1069 1.0000 Uiso R . . .
H252 H 0.6360 0.1626 0.8194 0.1067 1.0000 Uiso R . . .
H262 H 0.3730 0.2656 0.7630 0.1080 1.0000 Uiso R . . .
H261 H 0.4667 0.3065 0.6886 0.1083 1.0000 Uiso R . . .
H263 H 0.5118 0.2078 0.7130 0.1082 1.0000 Uiso R . . .
H271 H 0.5807 0.4964 0.6659 0.0311 1.0000 Uiso R . . .
H301 H 0.6366 0.5742 0.5371 0.0388 1.0000 Uiso R . . .
H311 H 0.5560 0.5821 0.4256 0.0465 1.0000 Uiso R . . .
H321 H 0.3070 0.6306 0.4221 0.0495 1.0000 Uiso R . . .
H331 H 0.1365 0.6714 0.5322 0.0465 1.0000 Uiso R . . .
H341 H 0.2179 0.6627 0.6438 0.0389 1.0000 Uiso R . . .
H371 H 0.0494 1.0124 0.6408 0.0499 1.0000 Uiso R . . .
H381 H 0.1337 1.1108 0.6898 0.0519 1.0000 Uiso R . . .
H391 H 0.3628 1.0768 0.7257 0.0480 1.0000 Uiso R . . .
H411 H 0.6240 0.8893 0.7019 0.0435 1.0000 Uiso R . . .
H421 H 0.7428 0.9918 0.7224 0.0759 1.0000 Uiso R . . .
H423 H 0.5907 1.0551 0.7371 0.0756 1.0000 Uiso R . . .
H422 H 0.6619 1.0292 0.6556 0.0761 1.0000 Uiso R . . .
H432 H 0.6107 0.8975 0.8283 0.0758 1.0000 Uiso R . . .
H431 H 0.4599 0.9636 0.8324 0.0757 1.0000 Uiso R . . .
H433 H 0.4640 0.8700 0.8210 0.0756 1.0000 Uiso R . . .
H441 H 0.2496 0.8116 0.5956 0.0433 1.0000 Uiso R . . .
H452 H 0.0064 0.7884 0.6400 0.0699 1.0000 Uiso R . . .
H453 H -0.0404 0.8749 0.6758 0.0698 1.0000 Uiso R . . .
H451 H 0.0719 0.8010 0.7091 0.0697 1.0000 Uiso R . . .
H461 H 0.0930 0.8546 0.5115 0.0809 1.0000 Uiso R . . .
H463 H 0.0352 0.9421 0.5443 0.0808 1.0000 Uiso R . . .
H462 H 0.2007 0.9197 0.4989 0.0809 1.0000 Uiso R . . .
H472 H 0.7400 0.9125 0.4894 0.0673 1.0000 Uiso R . . .
H471 H 0.7448 0.9140 0.5745 0.0674 1.0000 Uiso R . . .
H473 H 0.6021 0.9610 0.5433 0.0668 1.0000 Uiso R . . .
H483 H 0.6053 0.7986 0.4377 0.0614 1.0000 Uiso R . . .
H481 H 0.4606 0.8622 0.4707 0.0614 1.0000 Uiso R . . .
H482 H 0.4644 0.7655 0.4917 0.0609 1.0000 Uiso R . . .
H491 H 0.8260 0.7240 0.5322 0.0557 1.0000 Uiso R . . .
H492 H 0.7948 0.7377 0.6179 0.0554 1.0000 Uiso R . . .
H493 H 0.7123 0.6771 0.5920 0.0554 1.0000 Uiso R . . .
H502 H 0.0169 0.8406 0.8728 0.0729 0.5000 Uiso R . 1 1
H503 H -0.1198 0.8995 0.9073 0.0727 0.5000 Uiso R . 1 1
H501 H -0.0597 0.9084 0.8249 0.0727 0.5000 Uiso R . 1 1
H511 H 0.0903 0.9338 0.9261 0.0639 0.5000 Uiso R . 1 1
H512 H 0.1505 0.9427 0.8408 0.0640 0.5000 Uiso R . 1 1
H521 H -0.1034 1.0431 0.9091 0.0641 0.5000 Uiso R . 1 1
H522 H -0.0371 1.0560 0.8267 0.0636 0.5000 Uiso R . 1 1
H531 H 0.0810 1.0950 0.9395 0.0600 0.5000 Uiso R . 1 1
H532 H 0.1731 1.0909 0.8619 0.0600 0.5000 Uiso R . 1 1
H542 H -0.0859 1.2032 0.8942 0.0612 0.5000 Uiso R . 1 1
H541 H 0.0330 1.2050 0.8205 0.0609 0.5000 Uiso R . 1 1
H552 H 0.0618 1.3023 0.8844 0.0658 0.5000 Uiso R . 1 1
H551 H 0.0828 1.2400 0.9518 0.0657 0.5000 Uiso R . 1 1
H553 H 0.1955 1.2346 0.8800 0.0660 0.5000 Uiso R . 1 1
C56 C 0.2637(16) 1.1286(5) 0.9208(5) 0.1765 0.2500 Uani D U 1 3
C57 C 0.3120(11) 1.0480(5) 0.9708(5) 0.1667 0.2500 Uani D U 1 3
C60 C 0.1331(8) 1.1517(6) 0.8979(5) 0.1443 0.2500 Uani D U 1 2
C63 C -0.0705(8) 0.9851(6) 0.8704(5) 0.1483 0.2500 Uani D U 1 2
C62 C 0.0487(10) 1.0260(7) 0.8861(6) 0.1443 0.2500 Uani D U 1 2
C64 C 0.0179(10) 0.8964(7) 0.8603(7) 0.1442 0.2500 Uani D U 1 2
C61 C 0.0063(10) 1.1206(7) 0.8800(6) 0.1476 0.2500 Uani D U 1 2
C59 C 0.0778(10) 1.2413(7) 0.8683(6) 0.1459 0.2500 Uani D U 1 2
H561 H 0.1652 1.1274 0.9177 0.1355 0.1250 Uiso R . 1 3
H562 H 0.2646 1.1767 0.9433 0.1355 0.1250 Uiso R . 1 3
H563 H 0.3248 1.1300 0.8716 0.1355 0.1250 Uiso R . 1 3
H571 H 0.2473 1.0479 1.0191 0.1348 0.1250 Uiso R . 1 3
H572 H 0.3075 1.0013 0.9474 0.1348 0.1250 Uiso R . 1 3
H581 H 0.4708 1.0881 1.0127 0.1288 0.1250 Uiso R . 1 3
H582 H 0.5331 1.0554 0.9342 0.1288 0.1250 Uiso R . 1 3
H591 H 0.1412 1.2777 0.8717 0.1742 0.2500 Uiso R . 1 2
H592 H -0.0191 1.2599 0.8963 0.1742 0.2500 Uiso R . 1 2
H593 H 0.0745 1.2408 0.8170 0.1742 0.2500 Uiso R . 1 2
H601 H 0.1336 1.1462 0.9501 0.1702 0.2500 Uiso R . 1 2
H602 H 0.2272 1.1271 0.8708 0.1702 0.2500 Uiso R . 1 2
H611 H -0.0824 1.1371 0.9157 0.1701 0.2500 Uiso R . 1 2
H612 H -0.0066 1.1428 0.8308 0.1701 0.2500 Uiso R . 1 2
H621 H 0.0657 1.0064 0.9351 0.1693 0.2500 Uiso R . 1 2
H622 H 0.1375 1.0119 0.8497 0.1693 0.2500 Uiso R . 1 2
H631 H -0.1513 0.9846 0.9126 0.1729 0.2500 Uiso R . 1 2
H632 H -0.1062 1.0111 0.8269 0.1729 0.2500 Uiso R . 1 2
H641 H -0.0451 0.8632 0.8505 0.1714 0.2500 Uiso R . 1 2
H642 H 0.0539 0.8725 0.9042 0.1714 0.2500 Uiso R . 1 2
H643 H 0.0990 0.8989 0.8186 0.1714 0.2500 Uiso R . 1 2
C58 C 0.4721(9) 1.04340(18) 0.9817(3) 0.1202 0.2500 Uani D U 1 3

loop_
_atom_site_aniso_label
_atom_site_aniso_U_11
_atom_site_aniso_U_22
_atom_site_aniso_U_33
_atom_site_aniso_U_23
_atom_site_aniso_U_13
_atom_site_aniso_U_12
Sn1 0.02746(2) 0.016850(17) 0.022867(19) 0.000153(12) -0.005084(13) -0.00106(12)
N1 0.0283(3) 0.0217(2) 0.0215(2) 0.00030(18) -0.0065(2) -0.0015(2)
N2 0.0328(3) 0.0223(2) 0.0237(2) -0.00045(18) -0.0051(2) 0.0019(2)
N3 0.0291(2) 0.0190(2) 0.0301(3) 0.00201(19) -0.0080(2) -0.00405(19)
B1 0.0264(3) 0.0201(3) 0.0253(3) -0.0001(2) -0.0048(3) -0.0030(2)
Si1 0.03189(9) 0.02546(8) 0.02893(8) 0.00045(6) -0.00557(7) -0.01033(6)
C1 0.0335(3) 0.0275(3) 0.0249(3) 0.0019(2) -0.0099(2) -0.0010(2)
C2 0.0354(3) 0.0279(3) 0.0271(3) 0.0030(2) -0.0094(3) 0.0024(2)
C3 0.0300(3) 0.0238(3) 0.0200(3) -0.0009(2) -0.0054(2) -0.0007(2)
C4 0.0302(3) 0.0323(3) 0.0215(3) 0.0009(2) -0.0041(2) -0.0034(2)
C5 0.0325(3) 0.0437(4) 0.0303(3) -0.0021(3) -0.0019(3) 0.0029(3)
C6 0.0483(4) 0.0362(4) 0.0312(3) -0.0095(3) -0.0017(3) 0.0072(3)
C7 0.0533(4) 0.0278(3) 0.0326(3) -0.0058(3) -0.0113(3) -0.0030(3)
C8 0.0379(3) 0.0249(3) 0.0268(3) -0.0008(2) -0.0102(3) -0.0028(2)
C9 0.0313(3) 0.0403(3) 0.0299(3) -0.0022(3) -0.0053(3) -0.0095(3)
C10 0.0727(6) 0.0478(4) 0.0566(5) 0.0100(4) -0.0279(4) -0.0311(4)
C11 0.0414(5) 0.0698(6) 0.0645(6) -0.0039(4) -0.0222(4) -0.0138(4)
C12 0.0397(4) 0.0272(3) 0.0420(4) 0.0013(3) -0.0196(3) -0.0063(3)
C13 0.0592(5) 0.0346(4) 0.0647(5) 0.0003(3) -0.0355(4) -0.0129(3)
C14 0.0343(4) 0.0400(4) 0.0462(4) 0.0053(3) -0.0097(3) -0.0098(3)
C15 0.0337(3) 0.0236(3) 0.0279(3) -0.0020(2) -0.0087(2) 0.0066(2)
C16 0.0356(3) 0.0388(3) 0.0333(3) -0.0013(3) -0.0062(3) 0.0071(3)
C17 0.0425(4) 0.0565(5) 0.0359(4) -0.0068(3) -0.0031(3) 0.0159(3)
C18 0.0650(6) 0.0460(4) 0.0422(4) -0.0182(3) -0.0216(4) 0.0238(4)
C19 0.0672(5) 0.0301(3) 0.0570(5) -0.0130(3) -0.0256(4) 0.0079(3)
C20 0.0484(4) 0.0261(3) 0.0451(4) -0.0039(3) -0.0132(3) 0.0017(3)
C21 0.0348(4) 0.0525(5) 0.0683(5) 0.0029(4) 0.0003(4) -0.0080(3)
C22 0.0722(7) 0.0844(8) 0.1227(11) 0.0487(8) -0.0337(7) -0.0307(6)
C23 0.0490(5) 0.0800(7) 0.0812(7) -0.0080(6) -0.0154(5) -0.0075(5)
C24 0.0590(6) 0.0370(4) 0.0718(6) -0.0017(4) -0.0053(4) -0.0156(4)
C25 0.0832(7) 0.0744(7) 0.0593(6) 0.0057(5) -0.0148(5) -0.0305(6)
C26 0.0588(6) 0.0655(6) 0.0881(7) 0.0181(5) -0.0229(5) -0.0177(5)
C27 0.0283(3) 0.0223(3) 0.0234(3) -0.0027(2) -0.0047(2) -0.0038(2)
C28 0.0268(3) 0.0210(2) 0.0246(3) -0.0006(2) -0.0056(2) -0.0045(2)
C29 0.0346(3) 0.0180(2) 0.0270(3) 0.0007(2) -0.0107(2) -0.0065(2)
C30 0.0376(3) 0.0269(3) 0.0300(3) -0.0015(2) -0.0095(3) -0.0064(2)
C31 0.0549(4) 0.0324(3) 0.0287(3) -0.0046(3) -0.0110(3) -0.0097(3)
C32 0.0627(5) 0.0328(3) 0.0359(4) 0.0012(3) -0.0283(3) -0.0120(3)
C33 0.0412(4) 0.0327(3) 0.0460(4) 0.0035(3) -0.0238(3) -0.0083(3)
C34 0.0347(3) 0.0265(3) 0.0351(3) 0.0003(2) -0.0115(3) -0.0062(2)
C35 0.0334(3) 0.0191(2) 0.0300(3) 0.0030(2) -0.0081(2) -0.0034(2)
C36 0.0337(3) 0.0232(3) 0.0391(4) 0.0041(3) -0.0117(3) -0.0036(2)
C37 0.0379(4) 0.0306(3) 0.0520(5) 0.0032(3) -0.0138(3) 0.0022(3)
C38 0.0492(4) 0.0223(3) 0.0560(5) -0.0014(3) -0.0145(4) 0.0050(3)
C39 0.0480(4) 0.0241(3) 0.0448(4) -0.0036(3) -0.0130(3) -0.0029(3)
C40 0.0386(3) 0.0221(3) 0.0352(3) -0.0009(2) -0.0088(3) -0.0045(3)
C41 0.0421(4) 0.0245(3) 0.0456(4) -0.0065(3) -0.0169(3) -0.0042(3)
C42 0.0522(5) 0.0335(4) 0.0730(6) -0.0110(3) -0.0230(4) -0.0124(3)
C43 0.0653(5) 0.0398(4) 0.0480(4) -0.0054(3) -0.0272(4) -0.0010(4)
C44 0.0343(3) 0.0286(3) 0.0480(4) 0.0037(3) -0.0190(3) -0.0054(3)
C45 0.0329(4) 0.0379(4) 0.0709(5) 0.0027(3) -0.0159(4) -0.0080(3)
C46 0.0635(5) 0.0417(4) 0.0645(5) 0.0084(4) -0.0392(4) -0.0129(4)
C47 0.0496(4) 0.0385(4) 0.0435(4) 0.0019(3) -0.0061(3) -0.0221(3)
C48 0.0512(4) 0.0381(3) 0.0319(3) 0.0025(3) -0.0112(3) -0.0150(3)
C49 0.0306(3) 0.0361(3) 0.0369(3) -0.0056(3) -0.0030(3) -0.0064(3)
C50 0.0524(13) 0.0495(9) 0.0676(14) -0.0056(8) -0.0144(11) -0.0162(9)
C51 0.0482(10) 0.0595(10) 0.0589(10) -0.0008(8) -0.0090(8) -0.0156(8)
C52 0.0469(11) 0.0517(10) 0.0609(11) -0.0138(8) 0.0045(9) -0.0157(8)
C53 0.0472(10) 0.0555(10) 0.0499(9) -0.0155(7) -0.0006(8) -0.0158(8)
C54 0.0485(9) 0.0517(9) 0.0522(9) -0.0188(7) -0.0091(8) -0.0044(8)
C55 0.0420(9) 0.0550(9) 0.0528(11) -0.0210(8) -0.0056(8) -0.0129(7)
C56 0.304(8) 0.119(5) 0.110(4) -0.007(4) -0.052(5) -0.041(6)
C57 0.292(8) 0.110(4) 0.102(4) -0.007(3) -0.050(4) -0.038(5)
C60 0.078(3) 0.218(7) 0.103(4) 0.007(4) 0.007(3) 0.003(4)
C63 0.086(3) 0.223(7) 0.106(4) -0.006(4) 0.012(3) -0.003(4)
C62 0.083(4) 0.221(7) 0.100(4) -0.004(4) 0.012(3) -0.007(4)
C64 0.089(5) 0.214(8) 0.098(4) -0.008(5) 0.013(4) 0.000(5)
C61 0.086(4) 0.221(7) 0.104(4) 0.000(4) 0.008(3) -0.001(4)
C59 0.078(4) 0.214(7) 0.107(5) 0.017(5) 0.012(4) 0.002(4)
C58 0.253(7) 0.071(3) 0.061(2) -0.002(2) -0.062(4) -0.053(4)

loop_
_atom_type_symbol
_atom_type_scat_dispersion_real
_atom_type_scat_dispersion_imag
_atom_type_scat_Cromer_Mann_a1
_atom_type_scat_Cromer_Mann_b1
_atom_type_scat_Cromer_Mann_a2
_atom_type_scat_Cromer_Mann_b2
_atom_type_scat_Cromer_Mann_a3
_atom_type_scat_Cromer_Mann_b3
_atom_type_scat_Cromer_Mann_a4
_atom_type_scat_Cromer_Mann_b4
_atom_type_scat_Cromer_Mann_c
_atom_type_scat_source
C 0.0181 0.0091 2.3100 20.8439 1.0200 10.2075 1.5886 0.5687 0.8650 51.6512 0.2156 'International Tables Vol C 4.2.6.8 and 6.1.1.4'
H 0.0000 0.0000 0.4930 10.5109 0.3229 26.1257 0.1402 3.1424 0.0408 57.7998 0.0030 'International Tables Vol C 4.2.6.8 and 6.1.1.4'
B 0.0090 0.0039 2.0545 23.2185 1.3326 1.0210 1.0979 60.3498 0.7068 0.1403 -0.1932 'International Tables Vol C 4.2.6.8 and 6.1.1.4'
N 0.0311 0.0180 12.2126 0.0057 3.1322 9.8933 2.0125 28.9975 1.1663 0.5826 -11.5290 'International Tables Vol C 4.2.6.8 and 6.1.1.4'
Si 0.2541 0.3302 6.2915 2.4386 3.0353 32.3337 1.9891 0.6785 1.5410 81.6937 1.1407 'International Tables Vol C 4.2.6.8 and 6.1.1.4'
Sn 0.0259 5.4591 19.1889 5.8303 19.1005 0.5031 4.4585 26.8909 2.4663 83.9572 4.7821 'International Tables Vol C 4.2.6.8 and 6.1.1.4'

loop_
_geom_angle_atom_site_label_1
_geom_angle_site_symmetry_1
_geom_angle_atom_site_label_2
_geom_angle_atom_site_label_3
_geom_angle
_geom_angle_publ_flag
N3 . Sn1 C28 102.66(2) yes
B1 . N1 C1 108.74(5) yes
B1 . N1 C3 132.24(5) yes
C1 . N1 C3 118.90(5) yes
B1 . N2 C2 108.84(5) yes
B1 . N2 C15 131.85(5) yes
C2 . N2 C15 119.26(5) yes
Sn1 . N3 Si1 132.80(3) yes
Sn1 . N3 C35 110.70(4) yes
Si1 . N3 C35 116.23(4) yes
N2 . B1 N1 103.91(5) yes
N2 . B1 C27 123.37(5) yes
N1 . B1 C27 132.53(6) yes
N3 . Si1 C47 111.91(3) yes
N3 . Si1 C48 112.78(3) yes
C47 . Si1 C48 104.65(3) yes
N3 . Si1 C49 108.22(3) yes
C47 . Si1 C49 107.41(3) yes
C48 . Si1 C49 111.76(3) yes
N1 . C1 C2 109.25(6) yes
N1 . C1 H11 124.0 no
C2 . C1 H11 126.8 no
N2 . C2 C1 109.27(5) yes
N2 . C2 H21 124.7 no
C1 . C2 H21 126.0 no
N1 . C3 C4 119.20(6) yes
N1 . C3 C8 118.56(5) yes
C4 . C3 C8 122.17(6) yes
C3 . C4 C5 117.38(6) yes
C3 . C4 C9 121.41(6) yes
C5 . C4 C9 121.21(6) yes
C4 . C5 C6 121.24(7) yes
C4 . C5 H51 118.6 no
C6 . C5 H51 120.1 no
C5 . C6 C7 120.97(6) yes
C5 . C6 H61 120.6 no
C7 . C6 H61 118.5 no
C6 . C7 C8 120.65(7) yes
C6 . C7 H71 119.8 no
C8 . C7 H71 119.5 no
C3 . C8 C7 117.54(6) yes
C3 . C8 C12 120.76(6) yes
C7 . C8 C12 121.69(6) yes
C4 . C9 C10 111.31(6) yes
C4 . C9 C11 112.91(6) yes
C10 . C9 C11 110.35(6) yes
C4 . C9 H91 106.2 no
C10 . C9 H91 107.4 no
C11 . C9 H91 108.4 no
C9 . C10 H103 109.7 no
C9 . C10 H101 108.0 no
H103 . C10 H101 108.1 no
C9 . C10 H102 110.3 no
H103 . C10 H102 109.4 no
H101 . C10 H102 111.3 no
C9 . C11 H111 108.4 no
C9 . C11 H112 109.1 no
H111 . C11 H112 110.3 no
C9 . C11 H113 109.3 no
H111 . C11 H113 110.6 no
H112 . C11 H113 109.2 no
C8 . C12 C13 113.44(6) yes
C8 . C12 C14 110.71(5) yes
C13 . C12 C14 110.14(6) yes
C8 . C12 H121 108.2 no
C13 . C12 H121 106.6 no
C14 . C12 H121 107.5 no
C12 . C13 H132 108.0 no
C12 . C13 H131 109.1 no
H132 . C13 H131 110.3 no
C12 . C13 H133 108.6 no
H132 . C13 H133 110.1 no
H131 . C13 H133 110.8 no
C12 . C14 H143 110.4 no
C12 . C14 H141 108.0 no
H143 . C14 H141 109.7 no
C12 . C14 H142 110.4 no
H143 . C14 H142 109.5 no
H141 . C14 H142 108.9 no
N2 . C15 C16 119.42(6) yes
N2 . C15 C20 118.95(6) yes
C16 . C15 C20 121.58(6) yes
C15 . C16 C17 118.01(7) yes
C15 . C16 C21 121.52(7) yes
C17 . C16 C21 120.47(7) yes
C16 . C17 C18 121.50(8) yes
C16 . C17 H171 119.5 no
C18 . C17 H171 119.0 no
C17 . C18 C19 120.00(7) yes
C17 . C18 H181 120.1 no
C19 . C18 H181 119.9 no
C18 . C19 C20 121.36(8) yes
C18 . C19 H191 121.0 no
C20 . C19 H191 117.6 no
C19 . C20 C15 117.54(8) yes
C19 . C20 C24 120.16(8) yes
C15 . C20 C24 122.30(7) yes
C16 . C21 C22 110.78(9) yes
C16 . C21 C23 112.34(8) yes
C22 . C21 C23 111.21(8) yes
C16 . C21 H211 105.7 no
C22 . C21 H211 107.1 no
C23 . C21 H211 109.4 no
C21 . C22 H222 108.8 no
C21 . C22 H221 105.8 no
H222 . C22 H221 111.2 no
C21 . C22 H223 108.2 no
H222 . C22 H223 110.8 no
H221 . C22 H223 111.8 no
C21 . C23 H233 109.2 no
C21 . C23 H231 108.6 no
H233 . C23 H231 111.2 no
C21 . C23 H232 107.9 no
H233 . C23 H232 110.6 no
H231 . C23 H232 109.2 no
C20 . C24 C25 111.88(8) yes
C20 . C24 C26 110.28(9) yes
C25 . C24 C26 109.36(8) yes
C20 . C24 H241 108.9 no
C25 . C24 H241 108.2 no
C26 . C24 H241 108.1 no
C24 . C25 H251 108.2 no
C24 . C25 H253 109.0 no
H251 . C25 H253 110.4 no
C24 . C25 H252 107.4 no
H251 . C25 H252 111.4 no
H253 . C25 H252 110.2 no
C24 . C26 H262 106.7 no
C24 . C26 H261 108.2 no
H262 . C26 H261 110.4 no
C24 . C26 H263 108.2 no
H262 . C26 H263 111.9 no
H261 . C26 H263 111.3 no
B1 . C27 C28 134.87(5) yes
B1 . C27 H271 111.4 no
C28 . C27 H271 113.7 no
Sn1 . C28 C27 130.59(4) yes
Sn1 . C28 C29 110.90(4) yes
C27 . C28 C29 118.02(5) yes
C28 . C29 C30 122.19(6) yes
C28 . C29 C34 119.80(6) yes
C30 . C29 C34 117.99(6) yes
C29 . C30 C31 120.71(6) yes
C29 . C30 H301 119.7 no
C31 . C30 H301 119.6 no
C30 . C31 C32 120.55(7) yes
C30 . C31 H311 119.1 no
C32 . C31 H311 120.3 no
C31 . C32 C33 119.75(6) yes
C31 . C32 H321 119.7 no
C33 . C32 H321 120.6 no
C32 . C33 C34 119.83(7) yes
C32 . C33 H331 121.1 no
C34 . C33 H331 119.1 no
C33 . C34 C29 121.17(6) yes
C33 . C34 H341 118.9 no
C29 . C34 H341 119.9 no
N3 . C35 C36 120.46(6) yes
N3 . C35 C40 120.32(6) yes
C36 . C35 C40 119.21(6) yes
C35 . C36 C37 119.01(7) yes
C35 . C36 C44 122.41(6) yes
C37 . C36 C44 118.57(6) yes
C36 . C37 C38 121.62(7) yes
C36 . C37 H371 118.8 no
C38 . C37 H371 119.6 no
C37 . C38 C39 119.33(6) yes
C37 . C38 H381 120.2 no
C39 . C38 H381 120.5 no
C38 . C39 C40 121.62(7) yes
C38 . C39 H391 119.9 no
C40 . C39 H391 118.4 no
C35 . C40 C39 119.14(6) yes
C35 . C40 C41 122.06(6) yes
C39 . C40 C41 118.64(6) yes
C40 . C41 C42 113.54(6) yes
C40 . C41 C43 108.99(6) yes
C42 . C41 C43 109.53(7) yes
C40 . C41 H411 109.0 no
C42 . C41 H411 108.0 no
C43 . C41 H411 107.7 no
C41 . C42 H421 111.4 no
C41 . C42 H423 108.2 no
H421 . C42 H423 109.0 no
C41 . C42 H422 110.0 no
H421 . C42 H422 110.1 no
H423 . C42 H422 108.1 no
C41 . C43 H432 108.5 no
C41 . C43 H431 107.8 no
H432 . C43 H431 112.0 no
C41 . C43 H433 109.9 no
H432 . C43 H433 109.0 no
H431 . C43 H433 109.7 no
C36 . C44 C45 111.00(6) yes
C36 . C44 C46 112.95(6) yes
C45 . C44 C46 109.61(6) yes
C36 . C44 H441 107.8 no
C45 . C44 H441 107.2 no
C46 . C44 H441 108.1 no
C44 . C45 H452 108.4 no
C44 . C45 H453 109.4 no
H452 . C45 H453 109.5 no
C44 . C45 H451 110.6 no
H452 . C45 H451 108.9 no
H453 . C45 H451 110.0 no
C44 . C46 H461 109.3 no
C44 . C46 H463 109.1 no
H461 . C46 H463 109.7 no
C44 . C46 H462 109.2 no
H461 . C46 H462 110.2 no
H463 . C46 H462 109.3 no
Si1 . C47 H472 108.4 no
Si1 . C47 H471 109.7 no
H472 . C47 H471 109.2 no
Si1 . C47 H473 108.7 no
H472 . C47 H473 109.9 no
H471 . C47 H473 111.0 no
Si1 . C48 H483 108.9 no
Si1 . C48 H481 107.4 no
H483 . C48 H481 109.9 no
Si1 . C48 H482 110.0 no
H483 . C48 H482 110.8 no
H481 . C48 H482 109.7 no
Si1 . C49 H491 109.5 no
Si1 . C49 H492 108.7 no
H491 . C49 H492 108.4 no
Si1 . C49 H493 110.1 no
H491 . C49 H493 110.8 no
H492 . C49 H493 109.3 no
C51 . C50 H502 105.9 no
C51 . C50 H503 109.4 no
H502 . C50 H503 112.8 no
C51 . C50 H501 106.8 no
H502 . C50 H501 111.1 no
H503 . C50 H501 110.5 no
C50 . C51 C52 111.20(17) yes
C50 . C51 H511 108.0 no
C52 . C51 H511 110.1 no
C50 . C51 H512 109.4 no
C52 . C51 H512 109.3 no
H511 . C51 H512 108.7 no
C51 . C52 C53 114.1(2) yes
C51 . C52 H521 105.6 no
C53 . C52 H521 111.2 no
C51 . C52 H522 109.0 no
C53 . C52 H522 110.4 no
H521 . C52 H522 106.1 no
C52 . C53 C54 115.6(2) yes
C52 . C53 H531 111.1 no
C54 . C53 H531 104.4 no
C52 . C53 H532 111.5 no
C54 . C53 H532 106.6 no
H531 . C53 H532 107.1 no
C53 . C54 C55 112.33(17) yes
C53 . C54 H542 108.7 no
C55 . C54 H542 111.0 no
C53 . C54 H541 108.1 no
C55 . C54 H541 105.6 no
H542 . C54 H541 111.1 no
C54 . C55 H552 107.9 no
C54 . C55 H551 110.1 no
H552 . C55 H551 110.8 no
C54 . C55 H553 108.7 no
H552 . C55 H553 110.1 no
H551 . C55 H553 109.2 no
C57 . C56 H561 105.4 no
C57 . C56 H562 111.1 no
H561 . C56 H562 109.5 no
C57 . C56 H563 111.9 no
H561 . C56 H563 109.5 no
H562 . C56 H563 109.5 no
C56 . C57 H571 109.7 no
C56 . C57 H572 109.0 no
H571 . C57 H572 109.5 no
C56 . C57 C58 110.5(8) yes
H571 . C57 C58 108.2 no
H572 . C57 C58 110.0 no
C61 . C60 C59 92.8(8) yes
C61 . C60 H601 114.1 no
C59 . C60 H601 112.3 no
C61 . C60 H602 112.9 no
C59 . C60 H602 114.7 no
H601 . C60 H602 109.5 no
C62 . C63 C64 99.9(8) yes
C62 . C63 H631 111.1 no
C64 . C63 H631 110.7 no
C62 . C63 H632 112.6 no
C64 . C63 H632 112.9 no
H631 . C63 H632 109.5 no
C63 . C62 C61 112.3(9) yes
C63 . C62 H621 109.7 no
C61 . C62 H621 109.0 no
C63 . C62 H622 108.7 no
C61 . C62 H622 107.6 no
H621 . C62 H622 109.5 no
C63 . C64 H641 108.8 no
C63 . C64 H642 110.9 no
H641 . C64 H642 109.5 no
C63 . C64 H643 108.7 no
H641 . C64 H643 109.5 no
H642 . C64 H643 109.5 no
C62 . C61 C60 106.1(9) yes
C62 . C61 H611 110.0 no
C60 . C61 H611 109.8 no
C62 . C61 H612 111.5 no
C60 . C61 H612 109.8 no
H611 . C61 H612 109.5 no
C60 . C59 H591 112.1 no
C60 . C59 H592 109.3 no
H591 . C59 H592 109.5 no
C60 . C59 H593 107.0 no
H591 . C59 H593 109.5 no
H592 . C59 H593 109.5 no
C58 2_677 C58 C57 109.4(7) yes
C58 2_677 C58 H581 112.2 no
C57 . C58 H581 108.4 no
C58 2_677 C58 H582 111.6 no
C57 . C58 H582 108.6 no
H581 . C58 H582 106.4 no

loop_
_geom_bond_atom_site_label_1
_geom_bond_atom_site_label_2
_geom_bond_site_symmetry_2
_geom_bond_distance
_geom_bond_publ_flag
Sn1 N3 . 2.0960(5) yes
Sn1 C28 . 2.2538(6) yes
N1 B1 . 1.4351(8) yes
N1 C1 . 1.4036(8) yes
N1 C3 . 1.4300(8) yes
N2 B1 . 1.4401(8) yes
N2 C2 . 1.3981(8) yes
N2 C15 . 1.4319(8) yes
N3 Si1 . 1.7524(5) yes
N3 C35 . 1.4405(8) yes
B1 C27 . 1.5524(9) yes
Si1 C47 . 1.8741(7) yes
Si1 C48 . 1.8648(7) yes
Si1 C49 . 1.8647(7) yes
C1 C2 . 1.3402(9) yes
C1 H11 . 0.937 no
C2 H21 . 0.935 no
C3 C4 . 1.4053(9) yes
C3 C8 . 1.4107(9) yes
C4 C5 . 1.3927(10) yes
C4 C9 . 1.5234(9) yes
C5 C6 . 1.3752(11) yes
C5 H51 . 0.955 no
C6 C7 . 1.3774(11) yes
C6 H61 . 0.939 no
C7 C8 . 1.3978(10) yes
C7 H71 . 0.945 no
C8 C12 . 1.5215(10) yes
C9 C10 . 1.5249(10) yes
C9 C11 . 1.5298(11) yes
C9 H91 . 0.981 no
C10 H103 . 0.965 no
C10 H101 . 0.970 no
C10 H102 . 0.982 no
C11 H111 . 0.962 no
C11 H112 . 0.975 no
C11 H113 . 0.972 no
C12 C13 . 1.5331(10) yes
C12 C14 . 1.5360(10) yes
C12 H121 . 0.980 no
C13 H132 . 0.973 no
C13 H131 . 0.968 no
C13 H133 . 0.968 no
C14 H143 . 0.973 no
C14 H141 . 0.977 no
C14 H142 . 0.971 no
C15 C16 . 1.3970(10) yes
C15 C20 . 1.4039(10) yes
C16 C17 . 1.3960(11) yes
C16 C21 . 1.5218(12) yes
C17 C18 . 1.3697(14) yes
C17 H171 . 0.948 no
C18 C19 . 1.3724(14) yes
C18 H181 . 0.951 no
C19 C20 . 1.4041(11) yes
C19 H191 . 0.963 no
C20 C24 . 1.5085(12) yes
C21 C22 . 1.5067(15) yes
C21 C23 . 1.5174(14) yes
C21 H211 . 0.993 no
C22 H222 . 0.977 no
C22 H221 . 0.976 no
C22 H223 . 0.974 no
C23 H233 . 0.970 no
C23 H231 . 0.964 no
C23 H232 . 0.970 no
C24 C25 . 1.5246(14) yes
C24 C26 . 1.5589(16) yes
C24 H241 . 0.977 no
C25 H251 . 0.953 no
C25 H253 . 0.970 no
C25 H252 . 0.976 no
C26 H262 . 0.963 no
C26 H261 . 0.970 no
C26 H263 . 0.997 no
C27 C28 . 1.3571(8) yes
C27 H271 . 0.952 no
C28 C29 . 1.4885(8) yes
C29 C30 . 1.3979(9) yes
C29 C34 . 1.3923(9) yes
C30 C31 . 1.3890(10) yes
C30 H301 . 0.949 no
C31 C32 . 1.3833(11) yes
C31 H311 . 0.954 no
C32 C33 . 1.3779(11) yes
C32 H321 . 0.948 no
C33 C34 . 1.3999(10) yes
C33 H331 . 0.958 no
C34 H341 . 0.949 no
C35 C36 . 1.4166(10) yes
C35 C40 . 1.4187(9) yes
C36 C37 . 1.3987(10) yes
C36 C44 . 1.5225(10) yes
C37 C38 . 1.3762(11) yes
C37 H371 . 0.948 no
C38 C39 . 1.3836(11) yes
C38 H381 . 0.947 no
C39 C40 . 1.3914(9) yes
C39 H391 . 0.959 no
C40 C41 . 1.5224(10) yes
C41 C42 . 1.5327(10) yes
C41 C43 . 1.5279(11) yes
C41 H411 . 0.993 no
C42 H421 . 0.965 no
C42 H423 . 0.979 no
C42 H422 . 0.960 no
C43 H432 . 0.970 no
C43 H431 . 0.958 no
C43 H433 . 0.979 no
C44 C45 . 1.5384(11) yes
C44 C46 . 1.5302(10) yes
C44 H441 . 0.993 no
C45 H452 . 0.981 no
C45 H453 . 0.971 no
C45 H451 . 0.975 no
C46 H461 . 0.967 no
C46 H463 . 0.974 no
C46 H462 . 0.968 no
C47 H472 . 0.966 no
C47 H471 . 0.967 no
C47 H473 . 0.969 no
C48 H483 . 0.979 no
C48 H481 . 0.965 no
C48 H482 . 0.972 no
C49 H491 . 0.965 no
C49 H492 . 0.971 no
C49 H493 . 0.958 no
C50 C51 . 1.514(3) yes
C50 H502 . 0.912 no
C50 H503 . 0.904 no
C50 H501 . 0.899 no
C51 C52 . 1.536(3) yes
C51 H511 . 0.939 no
C51 H512 . 0.943 no
C52 C53 . 1.518(3) yes
C52 H521 . 0.936 no
C52 H522 . 0.935 no
C53 C54 . 1.524(3) yes
C53 H531 . 0.922 no
C53 H532 . 0.926 no
C54 C55 . 1.517(2) yes
C54 H542 . 0.942 no
C54 H541 . 0.927 no
C55 H552 . 0.920 no
C55 H551 . 0.917 no
C55 H553 . 0.907 no
C56 C57 . 1.554(8) yes
C56 H561 . 0.950 no
C56 H562 . 0.950 no
C56 H563 . 0.950 no
C57 H571 . 0.950 no
C57 H572 . 0.950 no
C57 C58 . 1.557(8) yes
C60 C61 . 1.516(8) yes
C60 C59 . 1.529(9) yes
C60 H601 . 0.950 no
C60 H602 . 0.950 no
C63 C62 . 1.528(8) yes
C63 C64 . 1.543(9) yes
C63 H631 . 0.950 no
C63 H632 . 0.950 no
C62 C61 . 1.527(9) yes
C62 H621 . 0.950 no
C62 H622 . 0.950 no
C64 H641 . 0.950 no
C64 H642 . 0.950 no
C64 H643 . 0.950 no
C61 H611 . 0.950 no
C61 H612 . 0.950 no
C59 H591 . 0.950 no
C59 H592 . 0.950 no
C59 H593 . 0.950 no
H581 C58 . 0.993 no
H582 C58 . 0.944 no
C58 C58 2_677 1.538(5) yes
